data_7112790
loop_
_publ_author_name
'Kayser, Laure'
'Pattacini, Roberto'
'Rogez, Guillaume'
'Braunstein, Pierre'

_publ_section_title
;
 Nuclearity of nickel and mixed sodium-nickel complexes: dependence on the
 spacer in chelating pyridine-alcoholate ligands.
;
_journal_issue 35
_journal_name_full 'Chemical communications (Cambridge, England)'
_journal_page_first 6461
_journal_page_last 6463
_journal_paper_doi 10.1039/c0cc01425g
_journal_volume 46
_journal_year 2010
_chemical_formula_moiety 'C42 H49 N6 Ni3 O6, C H2 Cl2, Cl'
_chemical_formula_sum 'C43 H51 Cl3 N6 Ni3 O6'
_chemical_formula_weight 1030.32
_space_group_IT_number 2
_symmetry_cell_setting triclinic
_symmetry_Int_Tables_number 2
_symmetry_space_group_name_Hall '-P 1'
_symmetry_space_group_name_H-M 'P -1'
_atom_sites_solution_hydrogens geom
_atom_sites_solution_primary direct
_atom_sites_solution_secondary difmap
_audit_creation_method SHELXL-97
_cell_angle_alpha 74.300(1)
_cell_angle_beta 82.417(1)
_cell_angle_gamma 65.885(1)
_cell_formula_units_Z 4
_cell_length_a 15.2974(4)
_cell_length_b 18.2533(5)
_cell_length_c 21.4614(5)
_cell_measurement_reflns_used 48435
_cell_measurement_temperature 173(2)
_cell_measurement_theta_max 27.485
_cell_measurement_theta_min 0.998
_cell_volume 5264.0(2)
_computing_cell_refinement 'HKL Scalepack (Otwinowski & Minor 1997)'
_computing_data_collection 'Collect (Bruker AXS BV, 1997-2004)'
_computing_data_reduction 'HKL Denzo and Scalepack (Otwinowski & Minor 1997)'
_computing_molecular_graphics ORTEP
_computing_publication_material PLATON
_computing_structure_refinement 'SHELXL-97 (Sheldrick, 1997)'
_computing_structure_solution 'SHELXS-97 (Sheldrick, 1997)'
_diffrn_ambient_temperature 173(2)
_diffrn_detector_area_resol_mean 9
_diffrn_measured_fraction_theta_full 0.996
_diffrn_measured_fraction_theta_max 0.996
_diffrn_measurement_device '95mm CCD camera on \k-goniostat'
_diffrn_measurement_device_type KappaCCD
_diffrn_measurement_method CCD
_diffrn_radiation_monochromator graphite
_diffrn_radiation_probe x-ray
_diffrn_radiation_type MoK\a
_diffrn_radiation_wavelength 0.71073
_diffrn_reflns_av_R_equivalents 0.0462
_diffrn_reflns_av_sigmaI/netI 0.0733
_diffrn_reflns_limit_h_max 19
_diffrn_reflns_limit_h_min -19
_diffrn_reflns_limit_k_max 23
_diffrn_reflns_limit_k_min -22
_diffrn_reflns_limit_l_max 27
_diffrn_reflns_limit_l_min -27
_diffrn_reflns_number 51917
_diffrn_reflns_theta_full 27.49
_diffrn_reflns_theta_max 27.49
_diffrn_reflns_theta_min 1.26
_diffrn_source 'fine-focus sealed tube'
_exptl_absorpt_coefficient_mu 1.260
_exptl_absorpt_correction_type none
_exptl_crystal_colour green
_exptl_crystal_density_diffrn 1.298
_exptl_crystal_density_method 'not measured'
_exptl_crystal_description prism
_exptl_crystal_F_000 2132
_exptl_crystal_size_max 0.25
_exptl_crystal_size_mid 0.20
_exptl_crystal_size_min 0.20
_platon_squeeze_details
;
;
_refine_diff_density_max 1.047
_refine_diff_density_min -0.811
_refine_diff_density_rms 0.142
_refine_ls_extinction_method none
_refine_ls_goodness_of_fit_ref 0.974
_refine_ls_hydrogen_treatment mixed
_refine_ls_matrix_type full
_refine_ls_number_parameters 1107
_refine_ls_number_reflns 24052
_refine_ls_number_restraints 0
_refine_ls_restrained_S_all 0.974
_refine_ls_R_factor_all 0.0828
_refine_ls_R_factor_gt 0.0510
_refine_ls_shift/su_max 0.001
_refine_ls_shift/su_mean 0.000
_refine_ls_structure_factor_coef Fsqd
_refine_ls_weighting_details 'calc w=1/[\s^2^(Fo^2^)+(0.0840P)^2^+0.0000P] where P=(Fo^2^+2Fc^2^)/3'
_refine_ls_weighting_scheme calc
_refine_ls_wR_factor_gt 0.1376
_refine_ls_wR_factor_ref 0.1492
_reflns_number_gt 15144
_reflns_number_total 24052
_reflns_threshold_expression >2sigma(I)
_cod_data_source_file c0cc01425g.txt
_cod_data_source_block Compound3
_cod_database_code 7112790

loop_
_symmetry_equiv_pos_as_xyz
'x, y, z'
'-x, -y, -z'

loop_
_atom_site_label
_atom_site_type_symbol
_atom_site_fract_x
_atom_site_fract_y
_atom_site_fract_z
_atom_site_U_iso_or_equiv
_atom_site_adp_type
_atom_site_occupancy
_atom_site_symmetry_multiplicity
_atom_site_calc_flag
_atom_site_refinement_flags
Ni1 Ni 0.27656(3) 0.71926(3) 0.284076(18) 0.02771(11) Uani 1 1 d .
Ni2 Ni 0.14686(3) 0.80604(3) 0.182707(18) 0.02576(10) Uani 1 1 d .
Ni3 Ni 0.04128(3) 0.80519(3) 0.300779(18) 0.02612(10) Uani 1 1 d .
Ni4 Ni 0.15255(3) 0.30612(2) 0.184895(18) 0.02403(10) Uani 1 1 d .
Ni5 Ni 0.03874(3) 0.30868(3) 0.299213(17) 0.02497(10) Uani 1 1 d .
Ni6 Ni -0.08299(3) 0.37317(3) 0.192453(18) 0.02536(10) Uani 1 1 d .
O1 O 0.15202(15) 0.70858(13) 0.26637(10) 0.0279(5) Uani 1 1 d .
O2 O 0.16004(15) 0.83654(13) 0.26956(9) 0.0264(5) Uani 1 1 d .
O3 O 0.28848(15) 0.75456(14) 0.18573(9) 0.0288(5) Uani 1 1 d .
O4 O 0.25583(18) 0.68914(16) 0.38235(10) 0.0350(6) Uani 1 1 d .
O5 O 0.00668(15) 0.84632(14) 0.20443(10) 0.0291(5) Uani 1 1 d .
O6 O 0.08544(17) 0.75972(14) 0.39353(10) 0.0328(5) Uani 1 1 d .
O7 O 0.03134(15) 0.40087(13) 0.21136(9) 0.0257(5) Uani 1 1 d .
O8 O 0.03954(15) 0.26528(13) 0.21608(9) 0.0245(5) Uani 1 1 d .
O9 O 0.17980(15) 0.26389(14) 0.28169(9) 0.0283(5) Uani 1 1 d .
O10 O 0.11561(15) 0.34713(14) 0.08967(10) 0.0285(5) Uani 1 1 d .
O11 O -0.10368(15) 0.35970(14) 0.29065(9) 0.0284(5) Uani 1 1 d .
O12 O -0.05575(17) 0.38683(14) 0.09567(10) 0.0291(5) Uani 1 1 d .
N1 N 0.1443(2) 0.75277(17) 0.10733(12) 0.0320(6) Uani 1 1 d .
N2 N 0.39191(19) 0.75131(18) 0.29591(12) 0.0314(6) Uani 1 1 d .
N3 N 0.3611(2) 0.59237(18) 0.29133(13) 0.0367(7) Uani 1 1 d .
N4 N -0.0427(2) 0.92117(17) 0.32196(12) 0.0321(6) Uani 1 1 d .
N5 N 0.1369(2) 0.91799(17) 0.11797(12) 0.0310(6) Uani 1 1 d .
N6 N -0.0691(2) 0.75792(18) 0.32536(13) 0.0323(6) Uani 1 1 d .
N7 N 0.0498(2) 0.37406(17) 0.36226(12) 0.0294(6) Uani 1 1 d .
N8 N 0.26298(19) 0.19749(17) 0.16521(12) 0.0287(6) Uani 1 1 d .
N9 N 0.2355(2) 0.37800(18) 0.16513(13) 0.0318(6) Uani 1 1 d .
N10 N -0.1675(2) 0.30841(19) 0.18606(12) 0.0347(7) Uani 1 1 d .
N11 N 0.0348(2) 0.20843(18) 0.37423(12) 0.0334(7) Uani 1 1 d .
N12 N -0.1984(2) 0.49308(18) 0.17581(13) 0.0345(7) Uani 1 1 d .
C1 C 0.3424(2) 0.7015(2) 0.14574(15) 0.0360(8) Uani 1 1 d .
H7 H 0.3358 0.6490 0.1618 0.043 Uiso 1 1 calc R
H8 H 0.4095 0.6914 0.1473 0.043 Uiso 1 1 calc R
C2 C 0.3103(3) 0.7378(3) 0.07602(16) 0.0406(9) Uani 1 1 d .
H5 H 0.3029 0.7952 0.0638 0.049 Uiso 1 1 calc R
H6 H 0.3605 0.7086 0.0484 0.049 Uiso 1 1 calc R
C3 C 0.2179(3) 0.7338(2) 0.06339(15) 0.0332(8) Uani 1 1 d .
C4 C 0.0647(2) 0.7444(2) 0.09833(15) 0.0314(7) Uani 1 1 d .
H4 H 0.0149 0.7572 0.1286 0.038 Uiso 1 1 calc R
C5 C 0.0508(3) 0.7181(2) 0.04707(16) 0.0386(8) Uani 1 1 d .
H3 H -0.0057 0.7122 0.0433 0.046 Uiso 1 1 calc R
C6 C 0.1256(3) 0.7009(2) 0.00118(16) 0.0431(10) Uani 1 1 d .
H2 H 0.1193 0.6847 -0.0349 0.052 Uiso 1 1 calc R
C7 C 0.2082(3) 0.7083(2) 0.01013(16) 0.0419(9) Uani 1 1 d .
H1 H 0.2587 0.6961 -0.0198 0.050 Uiso 1 1 calc R
C8 C 0.2983(3) 0.7142(2) 0.42245(16) 0.0401(9) Uani 1 1 d .
H15 H 0.2833 0.6934 0.4674 0.048 Uiso 1 1 calc R
H16 H 0.2718 0.7741 0.4134 0.048 Uiso 1 1 calc R
C9 C 0.4057(3) 0.6830(3) 0.41226(16) 0.0439(9) Uani 1 1 d .
H13 H 0.4298 0.6256 0.4101 0.053 Uiso 1 1 calc R
H14 H 0.4338 0.6850 0.4494 0.053 Uiso 1 1 calc R
C10 C 0.4383(2) 0.7316(2) 0.35146(16) 0.0380(8) Uani 1 1 d .
C11 C 0.4218(2) 0.7949(2) 0.24266(16) 0.0328(8) Uani 1 1 d .
H12 H 0.3908 0.8090 0.2041 0.039 Uiso 1 1 calc R
C12 C 0.4946(3) 0.8195(2) 0.24196(17) 0.0383(8) Uani 1 1 d .
H11 H 0.5125 0.8496 0.2039 0.046 Uiso 1 1 calc R
C13 C 0.5411(3) 0.7991(3) 0.29843(19) 0.0502(10) Uani 1 1 d .
H10 H 0.5912 0.8153 0.2992 0.060 Uiso 1 1 calc R
C14 C 0.5132(3) 0.7546(3) 0.35366(18) 0.0476(10) Uani 1 1 d .
H9 H 0.5444 0.7400 0.3922 0.057 Uiso 1 1 calc R
C15 C 0.3241(3) 0.5345(2) 0.31374(17) 0.0409(9) Uani 1 1 d .
C16 C 0.2159(3) 0.5625(2) 0.32192(18) 0.0434(9) Uani 1 1 d .
H19 H 0.1998 0.5149 0.3276 0.052 Uiso 1 1 calc R
H20 H 0.1964 0.5820 0.3613 0.052 Uiso 1 1 calc R
C17 C 0.1582(3) 0.6294(2) 0.26720(17) 0.0343(8) Uani 1 1 d .
H17 H 0.1870 0.6161 0.2265 0.041 Uiso 1 1 calc R
H18 H 0.0940 0.6302 0.2704 0.041 Uiso 1 1 calc R
C18 C 0.3831(3) 0.4520(3) 0.3298(2) 0.0597(12) Uani 1 1 d .
H24 H 0.3564 0.4129 0.3467 0.072 Uiso 1 1 calc R
C19 C 0.4794(4) 0.4268(3) 0.3212(3) 0.0739(14) Uani 1 1 d .
H23 H 0.5188 0.3709 0.3328 0.089 Uiso 1 1 calc R
C20 C 0.5185(3) 0.4856(3) 0.2948(2) 0.0583(12) Uani 1 1 d .
H22 H 0.5840 0.4704 0.2866 0.070 Uiso 1 1 calc R
C21 C 0.4565(3) 0.5668(2) 0.28129(17) 0.0417(9) Uani 1 1 d .
H21 H 0.4818 0.6067 0.2641 0.050 Uiso 1 1 calc R
C22 C 0.1582(3) 0.9122(2) 0.27546(16) 0.0328(8) Uani 1 1 d .
H31 H 0.1267 0.9556 0.2384 0.039 Uiso 1 1 calc R
H32 H 0.2233 0.9083 0.2755 0.039 Uiso 1 1 calc R
C23 C 0.1058(3) 0.9348(2) 0.33720(16) 0.0368(8) Uani 1 1 d .
H29 H 0.1269 0.8861 0.3727 0.044 Uiso 1 1 calc R
H30 H 0.1238 0.9759 0.3465 0.044 Uiso 1 1 calc R
C24 C -0.0013(3) 0.9681(2) 0.33464(15) 0.0333(8) Uani 1 1 d .
C25 C -0.1386(3) 0.9517(2) 0.31877(17) 0.0397(9) Uani 1 1 d .
H28 H -0.1662 0.9188 0.3099 0.048 Uiso 1 1 calc R
C26 C -0.1988(3) 1.0287(2) 0.32777(19) 0.0496(10) Uani 1 1 d .
H27 H -0.2650 1.0477 0.3254 0.060 Uiso 1 1 calc R
C27 C -0.1547(3) 1.0768(2) 0.34069(19) 0.0508(11) Uani 1 1 d .
H26 H -0.1917 1.1295 0.3467 0.061 Uiso 1 1 calc R
C28 C -0.0582(3) 1.0463(2) 0.34437(16) 0.0388(9) Uani 1 1 d .
H25 H -0.0295 1.0781 0.3535 0.047 Uiso 1 1 calc R
C29 C -0.0549(3) 0.9264(2) 0.17667(16) 0.0376(8) Uani 1 1 d .
H39 H -0.0500 0.9640 0.1992 0.045 Uiso 1 1 calc R
H40 H -0.1203 0.9297 0.1822 0.045 Uiso 1 1 calc R
C30 C -0.0332(3) 0.9538(2) 0.10494(16) 0.0385(8) Uani 1 1 d .
H37 H -0.0237 0.9098 0.0843 0.046 Uiso 1 1 calc R
H38 H -0.0882 1.0017 0.0856 0.046 Uiso 1 1 calc R
C31 C 0.0533(3) 0.9749(2) 0.09148(14) 0.0327(8) Uani 1 1 d .
C32 C 0.2150(3) 0.9363(2) 0.10757(15) 0.0352(8) Uani 1 1 d .
H36 H 0.2721 0.8971 0.1265 0.042 Uiso 1 1 calc R
C33 C 0.2135(3) 1.0123(3) 0.06926(17) 0.0431(9) Uani 1 1 d .
H35 H 0.2688 1.0233 0.0621 0.052 Uiso 1 1 calc R
C34 C 0.1278(3) 1.0706(2) 0.04232(18) 0.0471(10) Uani 1 1 d .
H34 H 0.1242 1.1216 0.0165 0.057 Uiso 1 1 calc R
C35 C 0.0477(3) 1.0516(2) 0.05443(16) 0.0417(9) Uani 1 1 d .
H33 H -0.0107 1.0908 0.0375 0.050 Uiso 1 1 calc R
C36 C 0.0428(2) 0.7119(2) 0.43985(14) 0.0339(8) Uani 1 1 d .
H47 H 0.0651 0.7032 0.4826 0.041 Uiso 1 1 calc R
H48 H 0.0621 0.6583 0.4304 0.041 Uiso 1 1 calc R
C37 C -0.0651(3) 0.7542(2) 0.43952(16) 0.0402(9) Uani 1 1 d .
H45 H -0.0911 0.7320 0.4805 0.048 Uiso 1 1 calc R
H46 H -0.0835 0.8128 0.4355 0.048 Uiso 1 1 calc R
C38 C -0.1078(2) 0.7431(2) 0.38541(16) 0.0322(8) Uani 1 1 d .
C39 C -0.1038(3) 0.7440(2) 0.27720(17) 0.0391(9) Uani 1 1 d .
H44 H -0.0779 0.7547 0.2357 0.047 Uiso 1 1 calc R
C40 C -0.1756(3) 0.7147(3) 0.28596(19) 0.0474(10) Uani 1 1 d .
H43 H -0.1965 0.7046 0.2516 0.057 Uiso 1 1 calc R
C41 C -0.2159(3) 0.7006(3) 0.3481(2) 0.0497(10) Uani 1 1 d .
H42 H -0.2649 0.6812 0.3559 0.060 Uiso 1 1 calc R
C42 C -0.1823(3) 0.7158(2) 0.39718(18) 0.0397(9) Uani 1 1 d .
H41 H -0.2094 0.7079 0.4386 0.048 Uiso 1 1 calc R
C43 C 0.2446(2) 0.2767(3) 0.31344(16) 0.0390(9) Uani 1 1 d .
H55 H 0.2484 0.3293 0.2915 0.047 Uiso 1 1 calc R
H56 H 0.3077 0.2336 0.3112 0.047 Uiso 1 1 calc R
C44 C 0.2150(3) 0.2766(2) 0.38475(16) 0.0369(8) Uani 1 1 d .
H53 H 0.1987 0.2291 0.4045 0.044 Uiso 1 1 calc R
H54 H 0.2688 0.2712 0.4076 0.044 Uiso 1 1 calc R
C45 C 0.1309(2) 0.3541(2) 0.39177(14) 0.0291(7) Uani 1 1 d .
C46 C -0.0244(3) 0.4451(2) 0.36660(16) 0.0347(8) Uani 1 1 d .
H52 H -0.0811 0.4587 0.3464 0.042 Uiso 1 1 calc R
C47 C -0.0200(3) 0.4986(2) 0.39973(17) 0.0425(9) Uani 1 1 d .
H51 H -0.0723 0.5475 0.4017 0.051 Uiso 1 1 calc R
C48 C 0.0644(3) 0.4776(2) 0.43003(16) 0.0413(9) Uani 1 1 d .
H50 H 0.0692 0.5124 0.4529 0.050 Uiso 1 1 calc R
C49 C 0.1404(3) 0.4060(2) 0.42633(15) 0.0332(8) Uani 1 1 d .
H49 H 0.1975 0.3915 0.4462 0.040 Uiso 1 1 calc R
C50 C 0.1600(2) 0.3014(2) 0.04297(15) 0.0346(8) Uani 1 1 d .
H63 H 0.1442 0.3375 0.0000 0.042 Uiso 1 1 calc R
H64 H 0.1361 0.2584 0.0479 0.042 Uiso 1 1 calc R
C51 C 0.2684(2) 0.2624(2) 0.05008(15) 0.0352(8) Uani 1 1 d .
H61 H 0.2983 0.2459 0.0106 0.042 Uiso 1 1 calc R
H62 H 0.2898 0.3035 0.0555 0.042 Uiso 1 1 calc R
C52 C 0.3012(2) 0.1886(2) 0.10620(15) 0.0295(7) Uani 1 1 d .
C53 C 0.2923(3) 0.1302(2) 0.21526(17) 0.0370(8) Uani 1 1 d .
H60 H 0.2662 0.1352 0.2563 0.044 Uiso 1 1 calc R
C54 C 0.3594(3) 0.0544(2) 0.20819(19) 0.0467(10) Uani 1 1 d .
H59 H 0.3789 0.0096 0.2439 0.056 Uiso 1 1 calc R
C55 C 0.3971(3) 0.0461(2) 0.14712(19) 0.0481(10) Uani 1 1 d .
H58 H 0.4411 -0.0048 0.1409 0.058 Uiso 1 1 calc R
C56 C 0.3689(3) 0.1136(2) 0.09592(17) 0.0370(8) Uani 1 1 d .
H57 H 0.3947 0.1094 0.0547 0.044 Uiso 1 1 calc R
C57 C 0.1951(3) 0.4615(2) 0.14841(15) 0.0340(8) Uani 1 1 d .
C58 C 0.0886(3) 0.5027(2) 0.14312(16) 0.0376(8) Uani 1 1 d .
H67 H 0.0698 0.4888 0.1079 0.045 Uiso 1 1 calc R
H68 H 0.0703 0.5621 0.1321 0.045 Uiso 1 1 calc R
C59 C 0.0336(3) 0.4792(2) 0.20431(16) 0.0326(8) Uani 1 1 d .
H65 H 0.0636 0.4787 0.2416 0.039 Uiso 1 1 calc R
H66 H -0.0315 0.5205 0.2027 0.039 Uiso 1 1 calc R
C60 C 0.2513(3) 0.5075(3) 0.13788(19) 0.0496(11) Uani 1 1 d .
H72 H 0.2231 0.5649 0.1253 0.060 Uiso 1 1 calc R
C61 C 0.3478(3) 0.4685(3) 0.1459(2) 0.0631(13) Uani 1 1 d .
H71 H 0.3854 0.4991 0.1401 0.076 Uiso 1 1 calc R
C62 C 0.3890(3) 0.3837(3) 0.1627(2) 0.0556(12) Uani 1 1 d .
H70 H 0.4548 0.3560 0.1676 0.067 Uiso 1 1 calc R
C63 C 0.3310(3) 0.3406(2) 0.17208(17) 0.0390(9) Uani 1 1 d .
H69 H 0.3589 0.2831 0.1837 0.047 Uiso 1 1 calc R
C64 C 0.0381(2) 0.1882(2) 0.21757(16) 0.0316(8) Uani 1 1 d .
H79 H 0.0119 0.1678 0.2591 0.038 Uiso 1 1 calc R
H80 H 0.1032 0.1490 0.2134 0.038 Uiso 1 1 calc R
C65 C -0.0210(3) 0.1936(2) 0.16392(16) 0.0365(8) Uani 1 1 d .
H77 H -0.0042 0.2258 0.1239 0.044 Uiso 1 1 calc R
H78 H -0.0037 0.1383 0.1584 0.044 Uiso 1 1 calc R
C66 C -0.1282(2) 0.2317(2) 0.17487(15) 0.0334(8) Uani 1 1 d .
C67 C -0.2616(3) 0.3413(3) 0.19702(17) 0.0407(9) Uani 1 1 d .
H76 H -0.2883 0.3940 0.2046 0.049 Uiso 1 1 calc R
C68 C -0.3220(3) 0.3020(3) 0.1978(2) 0.0542(11) Uani 1 1 d .
H75 H -0.3876 0.3278 0.2053 0.065 Uiso 1 1 calc R
C69 C -0.2826(3) 0.2233(3) 0.1871(2) 0.0605(12) Uani 1 1 d .
H74 H -0.3209 0.1945 0.1876 0.073 Uiso 1 1 calc R
C70 C -0.1834(3) 0.1880(3) 0.17554(17) 0.0475(10) Uani 1 1 d .
H73 H -0.1550 0.1351 0.1683 0.057 Uiso 1 1 calc R
C71 C -0.1600(3) 0.3191(2) 0.32934(15) 0.0393(9) Uani 1 1 d .
H87 H -0.1515 0.2713 0.3138 0.047 Uiso 1 1 calc R
H88 H -0.2270 0.3561 0.3253 0.047 Uiso 1 1 calc R
C72 C -0.1337(3) 0.2912(2) 0.40009(16) 0.0405(9) Uani 1 1 d .
H85 H -0.1266 0.3359 0.4123 0.049 Uiso 1 1 calc R
H86 H -0.1860 0.2805 0.4261 0.049 Uiso 1 1 calc R
C73 C -0.0433(3) 0.2152(2) 0.41560(15) 0.0372(9) Uani 1 1 d .
C74 C 0.1127(3) 0.1393(2) 0.38666(16) 0.0389(9) Uani 1 1 d .
H84 H 0.1641 0.1339 0.3573 0.047 Uiso 1 1 calc R
C75 C 0.1223(3) 0.0748(3) 0.44041(18) 0.0503(10) Uani 1 1 d .
H83 H 0.1788 0.0278 0.4475 0.060 Uiso 1 1 calc R
C76 C 0.0446(4) 0.0827(3) 0.48356(18) 0.0566(12) Uani 1 1 d .
H82 H 0.0486 0.0412 0.5208 0.068 Uiso 1 1 calc R
C77 C -0.0383(3) 0.1527(3) 0.47041(17) 0.0488(10) Uani 1 1 d .
H81 H -0.0912 0.1580 0.4984 0.059 Uiso 1 1 calc R
C78 C -0.0993(3) 0.4638(2) 0.05159(16) 0.0397(9) Uani 1 1 d .
H95 H -0.0830 0.4570 0.0077 0.048 Uiso 1 1 calc R
H96 H -0.0747 0.5026 0.0577 0.048 Uiso 1 1 calc R
C79 C -0.2073(3) 0.4984(2) 0.06091(16) 0.0420(9) Uani 1 1 d .
H93 H -0.2295 0.4544 0.0661 0.050 Uiso 1 1 calc R
H94 H -0.2356 0.5401 0.0222 0.050 Uiso 1 1 calc R
C80 C -0.2421(3) 0.5366(2) 0.11881(16) 0.0366(8) Uani 1 1 d .
C81 C -0.2316(3) 0.5268(2) 0.22737(18) 0.0398(9) Uani 1 1 d .
H92 H -0.2023 0.4976 0.2669 0.048 Uiso 1 1 calc R
C82 C -0.3073(3) 0.6028(3) 0.2242(2) 0.0487(10) Uani 1 1 d .
H91 H -0.3285 0.6238 0.2608 0.058 Uiso 1 1 calc R
C83 C -0.3505(3) 0.6464(3) 0.1655(2) 0.0509(10) Uani 1 1 d .
H90 H -0.4011 0.6977 0.1618 0.061 Uiso 1 1 calc R
C84 C -0.3178(3) 0.6132(2) 0.11283(19) 0.0480(10) Uani 1 1 d .
H89 H -0.3462 0.6419 0.0730 0.058 Uiso 1 1 calc R
C85 C 0.3413(3) 0.4985(3) 0.5045(2) 0.0600(12) Uani 1 1 d .
H97 H 0.3402 0.5360 0.4625 0.072 Uiso 1 1 calc R
H98 H 0.3803 0.4427 0.5003 0.072 Uiso 1 1 calc R
C86 C 0.5921(3) 0.1329(3) 0.0717(2) 0.0618(12) Uani 1 1 d .
H99 H 0.5766 0.1325 0.0294 0.074 Uiso 1 1 calc R
H100 H 0.5711 0.0944 0.1040 0.074 Uiso 1 1 calc R
Cl1 Cl 0.49438(10) 0.85102(9) 0.07230(5) 0.0734(4) Uani 1 1 d .
Cl2 Cl 0.38892(8) 0.29461(7) 0.48797(5) 0.0526(3) Uani 1 1 d .
Cl3 Cl 0.53082(10) 0.23282(10) 0.08487(8) 0.0919(5) Uani 1 1 d .
Cl4 Cl 0.71685(8) 0.10086(8) 0.07587(6) 0.0639(3) Uani 1 1 d .
Cl5 Cl 0.39243(10) 0.52247(9) 0.56103(7) 0.0784(4) Uani 1 1 d .
Cl6 Cl 0.22450(9) 0.50635(9) 0.52848(7) 0.0772(4) Uani 1 1 d .
H1O H 0.004(5) 0.370(4) 0.082(3) 0.14(3) Uiso 1 1 d .
H2O H 0.186(4) 0.716(3) 0.388(2) 0.102(19) Uiso 1 1 d .

loop_
_atom_site_aniso_label
_atom_site_aniso_U_11
_atom_site_aniso_U_22
_atom_site_aniso_U_33
_atom_site_aniso_U_23
_atom_site_aniso_U_13
_atom_site_aniso_U_12
Ni1 0.0309(2) 0.0320(2) 0.0227(2) -0.00657(18) 0.00299(17) -0.01586(19)
Ni2 0.0307(2) 0.0324(2) 0.0198(2) -0.00770(18) 0.00261(16) -0.01804(19)
Ni3 0.0312(2) 0.0307(2) 0.0215(2) -0.00893(18) 0.00443(17) -0.01704(19)
Ni4 0.0271(2) 0.0258(2) 0.0204(2) -0.00668(17) 0.00162(16) -0.01153(18)
Ni5 0.0301(2) 0.0294(2) 0.01802(19) -0.00731(17) 0.00071(16) -0.01362(19)
Ni6 0.0270(2) 0.0307(2) 0.0202(2) -0.00770(17) 0.00055(16) -0.01229(19)
O1 0.0344(13) 0.0304(13) 0.0248(11) -0.0105(10) 0.0055(9) -0.0179(11)
O2 0.0305(12) 0.0315(13) 0.0237(11) -0.0094(10) 0.0040(9) -0.0181(10)
O3 0.0337(13) 0.0359(13) 0.0216(11) -0.0092(10) 0.0042(9) -0.0184(11)
O4 0.0388(15) 0.0442(15) 0.0216(11) -0.0037(11) 0.0013(10) -0.0192(12)
O5 0.0301(12) 0.0349(14) 0.0246(11) -0.0068(10) 0.0026(9) -0.0161(11)
O6 0.0405(14) 0.0406(14) 0.0201(11) -0.0051(10) 0.0037(10) -0.0213(12)
O7 0.0298(12) 0.0263(12) 0.0239(11) -0.0081(9) 0.0022(9) -0.0134(10)
O8 0.0329(12) 0.0251(12) 0.0180(10) -0.0065(9) -0.0006(9) -0.0128(10)
O9 0.0324(12) 0.0330(13) 0.0212(11) -0.0083(10) -0.0017(9) -0.0130(10)
O10 0.0297(12) 0.0343(13) 0.0218(11) -0.0107(10) 0.0060(9) -0.0121(10)
O11 0.0311(12) 0.0387(14) 0.0210(11) -0.0091(10) 0.0037(9) -0.0192(11)
O12 0.0285(13) 0.0320(13) 0.0224(11) -0.0048(10) -0.0017(10) -0.0081(11)
N1 0.0417(17) 0.0364(17) 0.0247(14) -0.0108(12) -0.0007(12) -0.0199(14)
N2 0.0306(15) 0.0373(17) 0.0265(14) -0.0073(13) -0.0010(12) -0.0137(13)
N3 0.0401(18) 0.0364(17) 0.0303(15) -0.0060(13) 0.0081(13) -0.0157(14)
N4 0.0394(17) 0.0329(16) 0.0260(14) -0.0097(12) 0.0035(12) -0.0157(14)
N5 0.0387(17) 0.0345(16) 0.0240(14) -0.0052(12) 0.0003(12) -0.0199(14)
N6 0.0339(16) 0.0380(17) 0.0323(15) -0.0130(13) 0.0067(12) -0.0208(14)
N7 0.0377(16) 0.0334(16) 0.0215(13) -0.0081(12) 0.0000(12) -0.0175(14)
N8 0.0305(15) 0.0291(15) 0.0262(14) -0.0103(12) 0.0049(11) -0.0107(12)
N9 0.0334(16) 0.0379(17) 0.0329(15) -0.0143(13) 0.0052(12) -0.0208(14)
N10 0.0368(17) 0.0500(19) 0.0249(14) -0.0124(14) -0.0001(12) -0.0225(15)
N11 0.0458(18) 0.0387(18) 0.0187(13) -0.0053(12) -0.0022(12) -0.0198(15)
N12 0.0332(16) 0.0348(17) 0.0360(16) -0.0123(14) 0.0030(13) -0.0123(14)
C1 0.0276(18) 0.055(2) 0.0316(18) -0.0202(17) 0.0089(14) -0.0187(17)
C2 0.047(2) 0.058(3) 0.0281(18) -0.0202(18) 0.0129(16) -0.029(2)
C3 0.046(2) 0.034(2) 0.0202(16) -0.0024(14) 0.0019(15) -0.0195(17)
C4 0.040(2) 0.0324(19) 0.0262(16) -0.0066(15) -0.0023(14) -0.0178(16)
C5 0.047(2) 0.038(2) 0.0341(19) -0.0044(16) -0.0135(16) -0.0192(18)
C6 0.066(3) 0.042(2) 0.0268(18) -0.0148(17) -0.0101(18) -0.019(2)
C7 0.059(3) 0.043(2) 0.0243(17) -0.0115(16) 0.0046(17) -0.020(2)
C8 0.038(2) 0.055(2) 0.0230(17) -0.0051(17) -0.0023(15) -0.0161(19)
C9 0.043(2) 0.055(3) 0.0284(18) -0.0009(17) -0.0036(16) -0.019(2)
C10 0.0311(19) 0.047(2) 0.0301(18) -0.0075(17) -0.0056(15) -0.0095(17)
C11 0.0321(19) 0.036(2) 0.0322(18) -0.0095(16) 0.0001(14) -0.0142(16)
C12 0.036(2) 0.040(2) 0.042(2) -0.0066(17) 0.0016(16) -0.0205(18)
C13 0.041(2) 0.071(3) 0.050(2) -0.019(2) -0.0058(19) -0.029(2)
C14 0.037(2) 0.074(3) 0.037(2) -0.008(2) -0.0096(17) -0.028(2)
C15 0.052(2) 0.036(2) 0.0317(19) -0.0067(16) 0.0019(17) -0.0155(19)
C16 0.059(3) 0.031(2) 0.041(2) -0.0067(17) 0.0113(18) -0.0240(19)
C17 0.038(2) 0.034(2) 0.042(2) -0.0166(17) 0.0082(16) -0.0229(17)
C18 0.066(3) 0.032(2) 0.071(3) -0.006(2) -0.007(2) -0.013(2)
C19 0.062(3) 0.047(3) 0.098(4) -0.020(3) -0.002(3) -0.005(3)
C20 0.050(3) 0.053(3) 0.068(3) -0.024(2) -0.001(2) -0.011(2)
C21 0.037(2) 0.043(2) 0.036(2) -0.0108(17) 0.0046(16) -0.0075(18)
C22 0.039(2) 0.034(2) 0.0338(18) -0.0131(16) 0.0031(15) -0.0204(17)
C23 0.053(2) 0.033(2) 0.0349(19) -0.0143(16) 0.0008(16) -0.0245(18)
C24 0.052(2) 0.033(2) 0.0213(16) -0.0081(15) 0.0071(15) -0.0252(18)
C25 0.040(2) 0.039(2) 0.039(2) -0.0113(17) 0.0081(16) -0.0161(18)
C26 0.045(2) 0.043(2) 0.051(2) -0.011(2) 0.0072(19) -0.010(2)
C27 0.064(3) 0.031(2) 0.051(2) -0.0136(19) 0.021(2) -0.015(2)
C28 0.056(3) 0.039(2) 0.0276(18) -0.0109(16) 0.0111(17) -0.0256(19)
C29 0.033(2) 0.041(2) 0.0355(19) -0.0035(17) 0.0032(15) -0.0162(17)
C30 0.042(2) 0.043(2) 0.0294(18) -0.0067(16) -0.0061(15) -0.0149(18)
C31 0.043(2) 0.036(2) 0.0192(15) -0.0073(15) 0.0001(14) -0.0156(17)
C32 0.045(2) 0.039(2) 0.0274(17) -0.0045(16) 0.0016(15) -0.0250(18)
C33 0.054(3) 0.054(3) 0.0347(19) -0.0097(18) 0.0055(18) -0.036(2)
C34 0.067(3) 0.037(2) 0.036(2) -0.0023(17) 0.0028(19) -0.025(2)
C35 0.051(2) 0.040(2) 0.0263(18) -0.0067(16) -0.0010(16) -0.0114(19)
C36 0.048(2) 0.041(2) 0.0175(15) -0.0051(15) 0.0008(14) -0.0231(18)
C37 0.054(2) 0.047(2) 0.0253(17) -0.0141(17) 0.0162(16) -0.0266(19)
C38 0.0289(18) 0.0318(19) 0.0323(18) -0.0062(15) 0.0084(14) -0.0118(15)
C39 0.040(2) 0.046(2) 0.040(2) -0.0156(18) 0.0050(16) -0.0240(19)
C40 0.050(2) 0.058(3) 0.047(2) -0.003(2) -0.0094(18) -0.036(2)
C41 0.033(2) 0.050(3) 0.062(3) 0.007(2) -0.0025(19) -0.025(2)
C42 0.032(2) 0.042(2) 0.040(2) -0.0022(17) 0.0043(16) -0.0161(17)
C43 0.0277(19) 0.054(2) 0.0374(19) -0.0192(18) -0.0052(15) -0.0119(18)
C44 0.038(2) 0.042(2) 0.0318(18) -0.0109(16) -0.0089(15) -0.0130(17)
C45 0.0369(19) 0.038(2) 0.0169(15) -0.0035(14) -0.0018(13) -0.0204(16)
C46 0.039(2) 0.037(2) 0.0310(18) -0.0112(16) -0.0032(15) -0.0152(17)
C47 0.056(3) 0.040(2) 0.038(2) -0.0213(18) 0.0085(18) -0.0205(19)
C48 0.063(3) 0.046(2) 0.0325(19) -0.0145(17) 0.0064(18) -0.037(2)
C49 0.043(2) 0.045(2) 0.0243(16) -0.0105(16) -0.0003(15) -0.0283(18)
C50 0.039(2) 0.041(2) 0.0241(17) -0.0125(15) 0.0041(14) -0.0139(17)
C51 0.036(2) 0.042(2) 0.0280(17) -0.0126(16) 0.0105(15) -0.0158(17)
C52 0.0287(18) 0.035(2) 0.0302(17) -0.0121(15) 0.0025(14) -0.0165(16)
C53 0.039(2) 0.031(2) 0.0334(19) -0.0048(16) -0.0008(15) -0.0077(17)
C54 0.052(2) 0.030(2) 0.046(2) -0.0057(18) -0.0039(18) -0.0061(18)
C55 0.047(2) 0.038(2) 0.055(3) -0.024(2) -0.0021(19) -0.0043(19)
C56 0.037(2) 0.039(2) 0.0361(19) -0.0153(17) 0.0038(16) -0.0133(17)
C57 0.048(2) 0.033(2) 0.0259(17) -0.0121(15) 0.0055(15) -0.0190(17)
C58 0.053(2) 0.0301(19) 0.0301(18) -0.0013(15) -0.0004(16) -0.0199(18)
C59 0.037(2) 0.0281(19) 0.0332(18) -0.0081(15) 0.0001(15) -0.0134(16)
C60 0.061(3) 0.052(3) 0.050(2) -0.023(2) 0.023(2) -0.037(2)
C61 0.058(3) 0.064(3) 0.096(4) -0.041(3) 0.023(3) -0.046(3)
C62 0.036(2) 0.075(3) 0.070(3) -0.033(3) 0.012(2) -0.030(2)
C63 0.035(2) 0.047(2) 0.041(2) -0.0169(18) 0.0047(16) -0.0190(18)
C64 0.038(2) 0.0250(18) 0.0352(18) -0.0086(15) 0.0012(15) -0.0149(16)
C65 0.050(2) 0.036(2) 0.0319(18) -0.0174(16) 0.0016(16) -0.0201(18)
C66 0.043(2) 0.049(2) 0.0216(16) -0.0125(16) -0.0013(14) -0.0289(18)
C67 0.031(2) 0.055(3) 0.044(2) -0.0179(19) 0.0019(16) -0.0223(19)
C68 0.041(2) 0.078(3) 0.053(2) -0.020(2) 0.0009(19) -0.032(2)
C69 0.062(3) 0.086(4) 0.060(3) -0.019(3) -0.006(2) -0.053(3)
C70 0.059(3) 0.057(3) 0.040(2) -0.0109(19) -0.0023(19) -0.036(2)
C71 0.036(2) 0.057(3) 0.0291(18) -0.0140(18) 0.0049(15) -0.0219(19)
C72 0.045(2) 0.055(2) 0.0260(17) -0.0132(17) 0.0101(16) -0.025(2)
C73 0.056(2) 0.049(2) 0.0208(16) -0.0141(16) 0.0048(16) -0.033(2)
C74 0.054(2) 0.045(2) 0.0265(18) -0.0065(17) -0.0002(16) -0.029(2)
C75 0.077(3) 0.040(2) 0.041(2) -0.0068(19) -0.018(2) -0.028(2)
C76 0.109(4) 0.048(3) 0.0263(19) -0.0006(18) -0.006(2) -0.048(3)
C77 0.078(3) 0.052(3) 0.0259(19) -0.0111(18) 0.0070(19) -0.037(2)
C78 0.036(2) 0.046(2) 0.0246(17) -0.0006(16) -0.0002(15) -0.0080(18)
C79 0.042(2) 0.045(2) 0.0283(18) -0.0013(17) -0.0067(16) -0.0093(18)
C80 0.036(2) 0.035(2) 0.0336(19) -0.0022(16) -0.0017(15) -0.0122(17)
C81 0.039(2) 0.046(2) 0.039(2) -0.0178(18) 0.0038(16) -0.0175(18)
C82 0.038(2) 0.049(3) 0.064(3) -0.034(2) 0.015(2) -0.015(2)
C83 0.042(2) 0.037(2) 0.062(3) -0.009(2) 0.005(2) -0.0079(19)
C84 0.045(2) 0.039(2) 0.045(2) -0.0003(18) 0.0001(18) -0.0068(19)
C85 0.049(3) 0.073(3) 0.063(3) -0.030(3) 0.008(2) -0.023(2)
C86 0.051(3) 0.067(3) 0.077(3) -0.023(3) -0.011(2) -0.026(2)
Cl1 0.1030(10) 0.0860(9) 0.0447(6) -0.0119(6) 0.0075(6) -0.0552(8)
Cl2 0.0563(6) 0.0594(7) 0.0467(5) -0.0068(5) -0.0134(5) -0.0272(5)
Cl3 0.0649(9) 0.1022(12) 0.1140(12) -0.0597(10) 0.0095(8) -0.0203(8)
Cl4 0.0482(6) 0.0723(8) 0.0698(7) -0.0181(6) -0.0056(5) -0.0203(6)
Cl5 0.0684(8) 0.0826(10) 0.0852(9) -0.0256(8) -0.0222(7) -0.0211(7)
Cl6 0.0563(7) 0.0834(9) 0.1018(10) -0.0388(8) 0.0046(7) -0.0286(7)

loop_
_atom_type_symbol
_atom_type_description
_atom_type_scat_dispersion_real
_atom_type_scat_dispersion_imag
_atom_type_scat_source
Ni Ni 0.3390 1.1120 'International Tables Vol C Tables 4.2.6.8 and 6.1.1.4'
O O 0.0110 0.0060 'International Tables Vol C Tables 4.2.6.8 and 6.1.1.4'
N N 0.0060 0.0030 'International Tables Vol C Tables 4.2.6.8 and 6.1.1.4'
C C 0.0030 0.0020 'International Tables Vol C Tables 4.2.6.8 and 6.1.1.4'
Cl Cl 0.1480 0.1590 'International Tables Vol C Tables 4.2.6.8 and 6.1.1.4'
H H 0.0000 0.0000 'International Tables Vol C Tables 4.2.6.8 and 6.1.1.4'

loop_
_geom_angle_atom_site_label_1
_geom_angle_atom_site_label_2
_geom_angle_atom_site_label_3
_geom_angle
O3 Ni1 O4 176.39(10)
O3 Ni1 O1 84.88(8)
O4 Ni1 O1 92.77(9)
O3 Ni1 N3 95.64(10)
O4 Ni1 N3 87.22(10)
O1 Ni1 N3 93.17(10)
O3 Ni1 O2 81.86(8)
O4 Ni1 O2 94.76(9)
O1 Ni1 O2 69.73(8)
N3 Ni1 O2 162.85(10)
O3 Ni1 N2 91.38(9)
O4 Ni1 N2 90.54(10)
O1 Ni1 N2 170.65(10)
N3 Ni1 N2 95.72(11)
O2 Ni1 N2 101.29(9)
O3 Ni1 Ni2 44.83(6)
O4 Ni1 Ni2 131.70(7)
O1 Ni1 Ni2 49.26(6)
N3 Ni1 Ni2 118.57(8)
O2 Ni1 Ni2 49.03(5)
N2 Ni1 Ni2 123.01(8)
O3 Ni1 Ni3 99.02(6)
O4 Ni1 Ni3 77.47(7)
O1 Ni1 Ni3 38.42(5)
N3 Ni1 Ni3 126.65(8)
O2 Ni1 Ni3 38.29(5)
N2 Ni1 Ni3 134.53(7)
Ni2 Ni1 Ni3 54.251(12)
O3 Ni2 O5 165.14(9)
O3 Ni2 N5 96.69(10)
O5 Ni2 N5 93.96(10)
O3 Ni2 N1 92.59(10)
O5 Ni2 N1 97.28(10)
N5 Ni2 N1 92.52(10)
O3 Ni2 O2 82.95(8)
O5 Ni2 O2 85.37(8)
N5 Ni2 O2 97.72(9)
N1 Ni2 O2 169.23(10)
O3 Ni2 O1 84.85(9)
O5 Ni2 O1 82.32(9)
N5 Ni2 O1 165.85(9)
N1 Ni2 O1 101.48(9)
O2 Ni2 O1 68.44(8)
O3 Ni2 Ni1 46.58(6)
O5 Ni2 Ni1 118.56(6)
N5 Ni2 Ni1 125.48(8)
N1 Ni2 Ni1 121.88(8)
O2 Ni2 Ni1 48.65(6)
O1 Ni2 Ni1 47.50(6)
O3 Ni2 Ni3 118.31(6)
O5 Ni2 Ni3 46.90(6)
N5 Ni2 Ni3 120.52(7)
N1 Ni2 Ni3 128.50(8)
O2 Ni2 Ni3 47.64(5)
O1 Ni2 Ni3 48.02(5)
Ni1 Ni2 Ni3 71.820(15)
O6 Ni3 O5 175.71(9)
O6 Ni3 O2 92.20(8)
O5 Ni3 O2 84.93(8)
O6 Ni3 O1 94.39(9)
O5 Ni3 O1 81.63(8)
O2 Ni3 O1 69.80(8)
O6 Ni3 N4 89.45(10)
O5 Ni3 N4 93.89(10)
O2 Ni3 N4 93.18(9)
O1 Ni3 N4 162.65(10)
O6 Ni3 N6 90.26(10)
O5 Ni3 N6 92.12(10)
O2 Ni3 N6 171.17(9)
O1 Ni3 N6 101.56(9)
N4 Ni3 N6 95.33(10)
O6 Ni3 Ni2 130.78(7)
O5 Ni3 Ni2 45.08(6)
O2 Ni3 Ni2 48.92(5)
O1 Ni3 Ni2 48.96(6)
N4 Ni3 Ni2 117.19(7)
N6 Ni3 Ni2 124.13(7)
O6 Ni3 Ni1 76.91(6)
O5 Ni3 Ni1 98.89(6)
O2 Ni3 Ni1 38.94(6)
O1 Ni3 Ni1 37.85(6)
N4 Ni3 Ni1 127.89(8)
N6 Ni3 Ni1 134.01(8)
Ni2 Ni3 Ni1 53.929(13)
O9 Ni4 O10 175.61(8)
O9 Ni4 O7 85.59(8)
O10 Ni4 O7 92.26(8)
O9 Ni4 N9 95.19(10)
O10 Ni4 N9 88.73(10)
O7 Ni4 N9 92.86(9)
O9 Ni4 O8 81.14(8)
O10 Ni4 O8 94.53(8)
O7 Ni4 O8 69.58(8)
N9 Ni4 O8 162.22(9)
O9 Ni4 N8 91.34(9)
O10 Ni4 N8 90.19(9)
O7 Ni4 N8 170.57(9)
N9 Ni4 N8 96.30(10)
O8 Ni4 N8 101.16(9)
O9 Ni4 Ni5 45.09(6)
O10 Ni4 Ni5 131.03(6)
O7 Ni4 Ni5 49.06(6)
N9 Ni4 Ni5 117.38(7)
O8 Ni4 Ni5 48.86(5)
N8 Ni4 Ni5 123.65(7)
O9 Ni4 Ni6 99.31(6)
O10 Ni4 Ni6 76.69(6)
O7 Ni4 Ni6 38.88(6)
N9 Ni4 Ni6 127.13(8)
O8 Ni4 Ni6 37.97(6)
N8 Ni4 Ni6 133.51(7)
Ni5 Ni4 Ni6 54.389(12)
O9 Ni5 O11 164.41(8)
O9 Ni5 N7 92.31(9)
O11 Ni5 N7 98.43(10)
O9 Ni5 N11 97.43(10)
O11 Ni5 N11 93.09(10)
N7 Ni5 N11 93.87(10)
O9 Ni5 O8 81.78(8)
O11 Ni5 O8 84.96(8)
N7 Ni5 O8 164.55(9)
N11 Ni5 O8 101.02(9)
O9 Ni5 O7 85.63(8)
O11 Ni5 O7 81.88(8)
N7 Ni5 O7 97.13(9)
N11 Ni5 O7 168.47(9)
O8 Ni5 O7 68.31(8)
O9 Ni5 Ni4 46.58(6)
O11 Ni5 Ni4 117.90(6)
N7 Ni5 Ni4 118.25(7)
N11 Ni5 Ni4 128.57(8)
O8 Ni5 Ni4 48.20(5)
O7 Ni5 Ni4 47.64(5)
O9 Ni5 Ni6 117.86(6)
O11 Ni5 Ni6 46.56(6)
N7 Ni5 Ni6 126.64(8)
N11 Ni5 Ni6 121.45(8)
O8 Ni5 Ni6 47.20(6)
O7 Ni5 Ni6 48.20(6)
Ni4 Ni5 Ni6 71.510(14)
O12 Ni6 O11 176.96(9)
O12 Ni6 O8 93.41(8)
O11 Ni6 O8 85.05(8)
O12 Ni6 N10 88.38(9)
O11 Ni6 N10 94.31(9)
O8 Ni6 N10 93.11(10)
O12 Ni6 O7 95.83(8)
O11 Ni6 O7 81.18(8)
O8 Ni6 O7 69.63(8)
N10 Ni6 O7 162.39(10)
O12 Ni6 N12 90.60(10)
O11 Ni6 N12 90.55(10)
O8 Ni6 N12 170.62(9)
N10 Ni6 N12 95.48(11)
O7 Ni6 N12 101.54(9)
O12 Ni6 Ni5 132.22(7)
O11 Ni6 Ni5 45.08(6)
O8 Ni6 Ni5 48.77(5)
N10 Ni6 Ni5 117.11(8)
O7 Ni6 Ni5 48.79(6)
N12 Ni6 Ni5 123.14(7)
O12 Ni6 Ni4 78.17(7)
O11 Ni6 Ni4 99.05(6)
O8 Ni6 Ni4 38.62(6)
N10 Ni6 Ni4 127.30(8)
O7 Ni6 Ni4 38.29(5)
N12 Ni6 Ni4 134.76(8)
Ni5 Ni6 Ni4 54.100(12)
C17 O1 Ni1 117.4(2)
C17 O1 Ni3 129.92(19)
Ni1 O1 Ni3 103.72(8)
C17 O1 Ni2 126.91(18)
Ni1 O1 Ni2 83.24(7)
Ni3 O1 Ni2 83.02(8)
C22 O2 Ni3 119.91(18)
C22 O2 Ni1 128.5(2)
Ni3 O2 Ni1 102.77(9)
C22 O2 Ni2 127.10(19)
Ni3 O2 Ni2 83.43(7)
Ni1 O2 Ni2 82.32(7)
C1 O3 Ni2 121.02(19)
C1 O3 Ni1 124.9(2)
Ni2 O3 Ni1 88.59(8)
C8 O4 Ni1 119.8(2)
C8 O4 H2O 108(3)
Ni1 O4 H2O 103(3)
C29 O5 Ni2 121.02(19)
C29 O5 Ni3 123.56(19)
Ni2 O5 Ni3 88.02(9)
C36 O6 Ni3 120.76(19)
C36 O6 H2O 112(2)
Ni3 O6 H2O 104(2)
C59 O7 Ni4 119.46(18)
C59 O7 Ni6 128.3(2)
Ni4 O7 Ni6 102.82(8)
C59 O7 Ni5 127.54(18)
Ni4 O7 Ni5 83.29(8)
Ni6 O7 Ni5 83.02(7)
C64 O8 Ni6 120.35(19)
C64 O8 Ni4 128.14(19)
Ni6 O8 Ni4 103.41(9)
C64 O8 Ni5 125.24(18)
Ni6 O8 Ni5 84.03(7)
Ni4 O8 Ni5 82.93(7)
C43 O9 Ni5 123.42(18)
C43 O9 Ni4 125.8(2)
Ni5 O9 Ni4 88.33(9)
C50 O10 Ni4 123.6(2)
C71 O11 Ni5 119.7(2)
C71 O11 Ni6 124.48(18)
Ni5 O11 Ni6 88.37(8)
C78 O12 Ni6 121.20(19)
C78 O12 H1O 103(4)
Ni6 O12 H1O 119(4)
C4 N1 C3 118.1(3)
C4 N1 Ni2 119.2(2)
C3 N1 Ni2 122.4(2)
C11 N2 C10 117.0(3)
C11 N2 Ni1 116.6(2)
C10 N2 Ni1 126.4(2)
C15 N3 C21 118.0(3)
C15 N3 Ni1 121.7(2)
C21 N3 Ni1 119.8(2)
C25 N4 C24 118.8(3)
C25 N4 Ni3 120.0(2)
C24 N4 Ni3 121.0(2)
C32 N5 C31 119.3(3)
C32 N5 Ni2 118.0(2)
C31 N5 Ni2 122.4(2)
C39 N6 C38 117.9(3)
C39 N6 Ni3 117.5(2)
C38 N6 Ni3 124.6(2)
C45 N7 C46 118.6(3)
C45 N7 Ni5 122.9(2)
C46 N7 Ni5 118.0(2)
C52 N8 C53 117.5(3)
C52 N8 Ni4 125.1(2)
C53 N8 Ni4 117.2(2)
C63 N9 C57 118.5(3)
C63 N9 Ni4 119.6(2)
C57 N9 Ni4 121.8(2)
C67 N10 C66 118.3(3)
C67 N10 Ni6 119.6(2)
C66 N10 Ni6 122.1(2)
C74 N11 C73 118.3(3)
C74 N11 Ni5 119.6(2)
C73 N11 Ni5 121.7(3)
C81 N12 C80 117.4(3)
C81 N12 Ni6 116.8(3)
C80 N12 Ni6 125.8(2)
O3 C1 C2 111.7(3)
O3 C1 H7 109.3
C2 C1 H7 109.3
O3 C1 H8 109.3
C2 C1 H8 109.3
H7 C1 H8 107.9
C3 C2 C1 114.8(3)
C3 C2 H5 108.6
C1 C2 H5 108.6
C3 C2 H6 108.6
C1 C2 H6 108.6
H5 C2 H6 107.5
N1 C3 C7 120.3(3)
N1 C3 C2 118.0(3)
C7 C3 C2 121.7(3)
N1 C4 C5 124.7(3)
N1 C4 H4 117.6
C5 C4 H4 117.6
C4 C5 C6 116.9(3)
C4 C5 H3 121.6
C6 C5 H3 121.6
C7 C6 C5 119.1(3)
C7 C6 H2 120.5
C5 C6 H2 120.5
C6 C7 C3 120.9(3)
C6 C7 H1 119.5
C3 C7 H1 119.5
O4 C8 C9 111.7(3)
O4 C8 H15 109.3
C9 C8 H15 109.3
O4 C8 H16 109.3
C9 C8 H16 109.3
H15 C8 H16 108.0
C8 C9 C10 113.9(3)
C8 C9 H13 108.8
C10 C9 H13 108.8
C8 C9 H14 108.8
C10 C9 H14 108.8
H13 C9 H14 107.7
N2 C10 C14 121.8(3)
N2 C10 C9 118.2(3)
C14 C10 C9 120.1(3)
N2 C11 C12 123.9(3)
N2 C11 H12 118.1
C12 C11 H12 118.1
C11 C12 C13 118.7(3)
C11 C12 H11 120.6
C13 C12 H11 120.6
C14 C13 C12 119.4(4)
C14 C13 H10 120.3
C12 C13 H10 120.3
C13 C14 C10 119.3(3)
C13 C14 H9 120.3
C10 C14 H9 120.3
N3 C15 C18 120.7(4)
N3 C15 C16 118.5(3)
C18 C15 C16 120.9(4)
C17 C16 C15 115.9(3)
C17 C16 H19 108.3
C15 C16 H19 108.3
C17 C16 H20 108.3
C15 C16 H20 108.3
H19 C16 H20 107.4
O1 C17 C16 113.8(3)
O1 C17 H17 108.8
C16 C17 H17 108.8
O1 C17 H18 108.8
C16 C17 H18 108.8
H17 C17 H18 107.7
C19 C18 C15 121.0(4)
C19 C18 H24 119.5
C15 C18 H24 119.5
C18 C19 C20 119.1(5)
C18 C19 H23 120.4
C20 C19 H23 120.4
C21 C20 C19 117.2(4)
C21 C20 H22 121.4
C19 C20 H22 121.4
N3 C21 C20 123.9(4)
N3 C21 H21 118.0
C20 C21 H21 118.0
O2 C22 C23 111.8(3)
O2 C22 H31 109.3
C23 C22 H31 109.3
O2 C22 H32 109.3
C23 C22 H32 109.3
H31 C22 H32 107.9
C24 C23 C22 114.5(3)
C24 C23 H29 108.6
C22 C23 H29 108.6
C24 C23 H30 108.6
C22 C23 H30 108.6
H29 C23 H30 107.6
N4 C24 C28 119.7(3)
N4 C24 C23 119.0(3)
C28 C24 C23 121.3(3)
N4 C25 C26 124.2(4)
N4 C25 H28 117.9
C26 C25 H28 117.9
C25 C26 C27 116.3(4)
C25 C26 H27 121.8
C27 C26 H27 121.8
C28 C27 C26 119.8(4)
C28 C27 H26 120.1
C26 C27 H26 120.1
C27 C28 C24 121.1(4)
C27 C28 H25 119.4
C24 C28 H25 119.4
O5 C29 C30 112.7(3)
O5 C29 H39 109.1
C30 C29 H39 109.1
O5 C29 H40 109.1
C30 C29 H40 109.1
H39 C29 H40 107.8
C31 C30 C29 113.8(3)
C31 C30 H37 108.8
C29 C30 H37 108.8
C31 C30 H38 108.8
C29 C30 H38 108.8
H37 C30 H38 107.7
N5 C31 C35 120.4(3)
N5 C31 C30 118.3(3)
C35 C31 C30 121.2(3)
N5 C32 C33 122.4(4)
N5 C32 H36 118.8
C33 C32 H36 118.8
C34 C33 C32 118.2(4)
C34 C33 H35 120.9
C32 C33 H35 120.9
C35 C34 C33 118.8(4)
C35 C34 H34 120.6
C33 C34 H34 120.6
C34 C35 C31 120.8(4)
C34 C35 H33 119.6
C31 C35 H33 119.6
O6 C36 C37 111.3(3)
O6 C36 H47 109.4
C37 C36 H47 109.4
O6 C36 H48 109.4
C37 C36 H48 109.4
H47 C36 H48 108.0
C38 C37 C36 112.7(3)
C38 C37 H45 109.1
C36 C37 H45 109.1
C38 C37 H46 109.1
C36 C37 H46 109.1
H45 C37 H46 107.8
N6 C38 C42 121.3(3)
N6 C38 C37 117.6(3)
C42 C38 C37 121.0(3)
N6 C39 C40 123.7(3)
N6 C39 H44 118.2
C40 C39 H44 118.2
C39 C40 C41 118.0(4)
C39 C40 H43 121.0
C41 C40 H43 121.0
C42 C41 C40 118.9(3)
C42 C41 H42 120.6
C40 C41 H42 120.6
C41 C42 C38 120.2(3)
C41 C42 H41 119.9
C38 C42 H41 119.9
O9 C43 C44 112.0(3)
O9 C43 H55 109.2
C44 C43 H55 109.2
O9 C43 H56 109.2
C44 C43 H56 109.2
H55 C43 H56 107.9
C45 C44 C43 112.0(3)
C45 C44 H53 109.2
C43 C44 H53 109.2
C45 C44 H54 109.2
C43 C44 H54 109.2
H53 C44 H54 107.9
N7 C45 C49 121.6(3)
N7 C45 C44 118.6(3)
C49 C45 C44 119.7(3)
N7 C46 C47 122.8(3)
N7 C46 H52 118.6
C47 C46 H52 118.6
C46 C47 C48 118.2(4)
C46 C47 H51 120.9
C48 C47 H51 120.9
C49 C48 C47 120.0(3)
C49 C48 H50 120.0
C47 C48 H50 120.0
C48 C49 C45 118.8(3)
C48 C49 H49 120.6
C45 C49 H49 120.6
O10 C50 C51 110.7(3)
O10 C50 H63 109.5
C51 C50 H63 109.5
O10 C50 H64 109.5
C51 C50 H64 109.5
H63 C50 H64 108.1
C52 C51 C50 113.2(3)
C52 C51 H61 108.9
C50 C51 H61 108.9
C52 C51 H62 108.9
C50 C51 H62 108.9
H61 C51 H62 107.7
N8 C52 C56 122.2(3)
N8 C52 C51 118.1(3)
C56 C52 C51 119.6(3)
N8 C53 C54 122.9(3)
N8 C53 H60 118.5
C54 C53 H60 118.5
C53 C54 C55 118.8(4)
C53 C54 H59 120.6
C55 C54 H59 120.6
C56 C55 C54 119.2(3)
C56 C55 H58 120.4
C54 C55 H58 120.4
C55 C56 C52 119.3(3)
C55 C56 H57 120.3
C52 C56 H57 120.3
N9 C57 C60 120.6(4)
N9 C57 C58 118.2(3)
C60 C57 C58 121.1(3)
C57 C58 C59 114.3(3)
C57 C58 H67 108.7
C59 C58 H67 108.7
C57 C58 H68 108.7
C59 C58 H68 108.7
H67 C58 H68 107.6
O7 C59 C58 111.6(2)
O7 C59 H65 109.3
C58 C59 H65 109.3
O7 C59 H66 109.3
C58 C59 H66 109.3
H65 C59 H66 108.0
C61 C60 C57 120.0(4)
C61 C60 H72 120.0
C57 C60 H72 120.0
C60 C61 C62 119.5(4)
C60 C61 H71 120.3
C62 C61 H71 120.3
C63 C62 C61 118.7(4)
C63 C62 H70 120.7
C61 C62 H70 120.7
N9 C63 C62 122.7(4)
N9 C63 H69 118.6
C62 C63 H69 118.6
O8 C64 C65 112.1(3)
O8 C64 H79 109.2
C65 C64 H79 109.2
O8 C64 H80 109.2
C65 C64 H80 109.2
H79 C64 H80 107.9
C66 C65 C64 115.0(3)
C66 C65 H77 108.5
C64 C65 H77 108.5
C66 C65 H78 108.5
C64 C65 H78 108.5
H77 C65 H78 107.5
N10 C66 C70 121.3(3)
N10 C66 C65 118.3(3)
C70 C66 C65 120.4(3)
N10 C67 C68 124.0(4)
N10 C67 H76 118.0
C68 C67 H76 118.0
C67 C68 C69 118.2(4)
C67 C68 H75 120.9
C69 C68 H75 120.9
C68 C69 C70 118.3(4)
C68 C69 H74 120.9
C70 C69 H74 120.9
C66 C70 C69 119.9(4)
C66 C70 H73 120.1
C69 C70 H73 120.1
O11 C71 C72 112.0(3)
O11 C71 H87 109.2
C72 C71 H87 109.2
O11 C71 H88 109.2
C72 C71 H88 109.2
H87 C71 H88 107.9
C73 C72 C71 114.1(3)
C73 C72 H85 108.7
C71 C72 H85 108.7
C73 C72 H86 108.7
C71 C72 H86 108.7
H85 C72 H86 107.6
N11 C73 C77 120.4(4)
N11 C73 C72 118.8(3)
C77 C73 C72 120.8(3)
N11 C74 C75 124.2(4)
N11 C74 H84 117.9
C75 C74 H84 117.9
C74 C75 C76 117.7(4)
C74 C75 H83 121.2
C76 C75 H83 121.2
C77 C76 C75 119.2(4)
C77 C76 H82 120.4
C75 C76 H82 120.4
C76 C77 C73 120.2(4)
C76 C77 H81 119.9
C73 C77 H81 119.9
O12 C78 C79 111.4(3)
O12 C78 H95 109.3
C79 C78 H95 109.3
O12 C78 H96 109.3
C79 C78 H96 109.3
H95 C78 H96 108.0
C78 C79 C80 113.8(3)
C78 C79 H93 108.8
C80 C79 H93 108.8
C78 C79 H94 108.8
C80 C79 H94 108.8
H93 C79 H94 107.7
N12 C80 C84 121.8(3)
N12 C80 C79 117.9(3)
C84 C80 C79 120.2(3)
N12 C81 C82 123.2(4)
N12 C81 H92 118.4
C82 C81 H92 118.4
C83 C82 C81 118.6(3)
C83 C82 H91 120.7
C81 C82 H91 120.7
C84 C83 C82 119.0(4)
C84 C83 H90 120.5
C82 C83 H90 120.5
C83 C84 C80 120.1(4)
C83 C84 H89 120.0
C80 C84 H89 120.0
Cl6 C85 Cl5 111.1(2)
Cl6 C85 H97 109.4
Cl5 C85 H97 109.4
Cl6 C85 H98 109.4
Cl5 C85 H98 109.4
H97 C85 H98 108.0
Cl3 C86 Cl4 111.3(2)
Cl3 C86 H99 109.4
Cl4 C86 H99 109.4
Cl3 C86 H100 109.4
Cl4 C86 H100 109.4
H99 C86 H100 108.0

loop_
_geom_bond_atom_site_label_1
_geom_bond_atom_site_label_2
_geom_bond_distance
Ni1 O3 2.040(2)
Ni1 O4 2.047(2)
Ni1 O1 2.085(2)
Ni1 N3 2.115(3)
Ni1 O2 2.127(2)
Ni1 N2 2.136(3)
Ni1 Ni2 2.8079(6)
Ni1 Ni3 3.3005(6)
Ni2 O3 1.980(2)
Ni2 O5 1.997(2)
Ni2 N5 2.096(3)
Ni2 N1 2.113(2)
Ni2 O2 2.1394(19)
Ni2 O1 2.142(2)
Ni2 Ni3 2.8194(5)
Ni3 O6 2.027(2)
Ni3 O5 2.060(2)
Ni3 O2 2.097(2)
Ni3 O1 2.111(2)
Ni3 N4 2.117(3)
Ni3 N6 2.141(3)
Ni4 O9 2.045(2)
Ni4 O10 2.046(2)
Ni4 O7 2.094(2)
Ni4 N9 2.104(3)
Ni4 O8 2.114(2)
Ni4 N8 2.119(3)
Ni4 Ni5 2.8144(5)
Ni4 Ni6 3.2950(6)
Ni5 O9 1.994(2)
Ni5 O11 2.001(2)
Ni5 N7 2.094(2)
Ni5 N11 2.101(3)
Ni5 O8 2.1359(18)
Ni5 O7 2.141(2)
Ni5 Ni6 2.8246(6)
Ni6 O12 2.031(2)
Ni6 O11 2.0517(19)
Ni6 O8 2.084(2)
Ni6 N10 2.114(3)
Ni6 O7 2.121(2)
Ni6 N12 2.150(3)
O1 C17 1.404(4)
O2 C22 1.409(4)
O3 C1 1.401(4)
O4 C8 1.406(4)
O4 H2O 0.98(6)
O5 C29 1.390(4)
O6 C36 1.414(4)
O7 C59 1.411(4)
O8 C64 1.407(4)
O9 C43 1.398(4)
O10 C50 1.404(3)
O11 C71 1.408(4)
O12 C78 1.412(4)
O12 H1O 0.87(7)
N1 C4 1.332(4)
N1 C3 1.362(4)
N2 C11 1.348(4)
N2 C10 1.355(4)
N3 C15 1.344(5)
N3 C21 1.345(5)
N4 C25 1.344(5)
N4 C24 1.350(4)
N5 C32 1.343(4)
N5 C31 1.351(4)
N6 C39 1.347(4)
N6 C38 1.351(4)
N7 C45 1.337(4)
N7 C46 1.347(4)
N8 C52 1.346(4)
N8 C53 1.351(4)
N9 C63 1.346(4)
N9 C57 1.351(4)
N10 C67 1.331(4)
N10 C66 1.354(4)
N11 C74 1.325(5)
N11 C73 1.374(4)
N12 C81 1.351(4)
N12 C80 1.353(4)
C1 C2 1.520(5)
C1 H7 0.9700
C1 H8 0.9700
C2 C3 1.508(5)
C2 H5 0.9700
C2 H6 0.9700
C3 C7 1.391(4)
C4 C5 1.385(4)
C4 H4 0.9300
C5 C6 1.398(5)
C5 H3 0.9300
C6 C7 1.366(5)
C6 H2 0.9300
C7 H1 0.9300
C8 C9 1.510(5)
C8 H15 0.9700
C8 H16 0.9700
C9 C10 1.516(5)
C9 H13 0.9700
C9 H14 0.9700
C10 C14 1.384(5)
C11 C12 1.357(5)
C11 H12 0.9300
C12 C13 1.372(5)
C12 H11 0.9300
C13 C14 1.369(5)
C13 H10 0.9300
C14 H9 0.9300
C15 C18 1.375(5)
C15 C16 1.522(5)
C16 C17 1.505(5)
C16 H19 0.9700
C16 H20 0.9700
C17 H17 0.9700
C17 H18 0.9700
C18 C19 1.355(7)
C18 H24 0.9300
C19 C20 1.392(7)
C19 H23 0.9300
C20 C21 1.368(6)
C20 H22 0.9300
C21 H21 0.9300
C22 C23 1.521(4)
C22 H31 0.9700
C22 H32 0.9700
C23 C24 1.499(5)
C23 H29 0.9700
C23 H30 0.9700
C24 C28 1.393(5)
C25 C26 1.380(5)
C25 H28 0.9300
C26 C27 1.403(6)
C26 H27 0.9300
C27 C28 1.353(6)
C27 H26 0.9300
C28 H25 0.9300
C29 C30 1.521(5)
C29 H39 0.9700
C29 H40 0.9700
C30 C31 1.495(5)
C30 H37 0.9700
C30 H38 0.9700
C31 C35 1.385(5)
C32 C33 1.401(5)
C32 H36 0.9300
C33 C34 1.384(6)
C33 H35 0.9300
C34 C35 1.378(5)
C34 H34 0.9300
C35 H33 0.9300
C36 C37 1.509(5)
C36 H47 0.9700
C36 H48 0.9700
C37 C38 1.500(5)
C37 H45 0.9700
C37 H46 0.9700
C38 C42 1.390(5)
C39 C40 1.377(5)
C39 H44 0.9300
C40 C41 1.397(5)
C40 H43 0.9300
C41 C42 1.367(5)
C41 H42 0.9300
C42 H41 0.9300
C43 C44 1.537(4)
C43 H55 0.9700
C43 H56 0.9700
C44 C45 1.503(5)
C44 H53 0.9700
C44 H54 0.9700
C45 C49 1.410(4)
C46 C47 1.381(5)
C46 H52 0.9300
C47 C48 1.386(5)
C47 H51 0.9300
C48 C49 1.363(5)
C48 H50 0.9300
C49 H49 0.9300
C50 C51 1.525(5)
C50 H63 0.9700
C50 H64 0.9700
C51 C52 1.499(5)
C51 H61 0.9700
C51 H62 0.9700
C52 C56 1.394(5)
C53 C54 1.380(5)
C53 H60 0.9300
C54 C55 1.382(5)
C54 H59 0.9300
C55 C56 1.367(5)
C55 H58 0.9300
C56 H57 0.9300
C57 C60 1.390(5)
C57 C58 1.495(5)
C58 C59 1.521(4)
C58 H67 0.9700
C58 H68 0.9700
C59 H65 0.9700
C59 H66 0.9700
C60 C61 1.362(6)
C60 H72 0.9300
C61 C62 1.373(6)
C61 H71 0.9300
C62 C63 1.372(5)
C62 H70 0.9300
C63 H69 0.9300
C64 C65 1.515(5)
C64 H79 0.9700
C64 H80 0.9700
C65 C66 1.511(5)
C65 H77 0.9700
C65 H78 0.9700
C66 C70 1.375(5)
C67 C68 1.378(5)
C67 H76 0.9300
C68 C69 1.384(6)
C68 H75 0.9300
C69 C70 1.403(6)
C69 H74 0.9300
C70 H73 0.9300
C71 C72 1.517(5)
C71 H87 0.9700
C71 H88 0.9700
C72 C73 1.500(5)
C72 H85 0.9700
C72 H86 0.9700
C73 C77 1.385(5)
C74 C75 1.381(5)
C74 H84 0.9300
C75 C76 1.390(6)
C75 H83 0.9300
C76 C77 1.377(6)
C76 H82 0.9300
C77 H81 0.9300
C78 C79 1.515(5)
C78 H95 0.9700
C78 H96 0.9700
C79 C80 1.518(5)
C79 H93 0.9700
C79 H94 0.9700
C80 C84 1.390(5)
C81 C82 1.389(5)
C81 H92 0.9300
C82 C83 1.380(6)
C82 H91 0.9300
C83 C84 1.367(5)
C83 H90 0.9300
C84 H89 0.9300
C85 Cl6 1.751(4)
C85 Cl5 1.759(4)
C85 H97 0.9700
C85 H98 0.9700
C86 Cl3 1.759(5)
C86 Cl4 1.760(4)
C86 H99 0.9700
C86 H100 0.9700

loop_
_platon_squeeze_void_nr
_platon_squeeze_void_average_x
_platon_squeeze_void_average_y
_platon_squeeze_void_average_z
_platon_squeeze_void_volume
_platon_squeeze_void_count_electrons
_platon_squeeze_void_content
1 0.500 0.000 0.500 913 464 ' '
2 0.500 0.500 0.000 149 75 ' '
